data_7210565
loop_
_publ_author_name
'Chen, Lei'
'Zhang, Li'
'Li, Shun-Li'
'Qiu, Yong-Qing'
'Shao, Kui-Zhan'
'Wang, Xin-Long'
'Su, Zhong-Min'

_publ_section_title
;
 Self-assembly of metal--organic frameworks based on N-donor ligand and
 flexible tricarboxylic acids with different angular characters
;
_journal_issue 40
_journal_name_full CrystEngComm
_journal_page_first 8214
_journal_paper_doi 10.1039/c3ce40910d
_journal_volume 15
_journal_year 2013
_chemical_formula_sum 'C28 H20 N4 O8 Zn2'
_chemical_formula_weight 671.22
_chemical_name_systematic
;
 ?
;
_space_group_IT_number 2
_symmetry_space_group_name_Hall '-P 1'
_symmetry_space_group_name_H-M 'P -1'
_atom_sites_solution_hydrogens geom
_atom_sites_solution_primary direct
_atom_sites_solution_secondary difmap
_audit_creation_method SHELXL-97
_cell_angle_alpha 78.260(6)
_cell_angle_beta 83.303(6)
_cell_angle_gamma 67.218(6)
_cell_formula_units_Z 2
_cell_length_a 10.068(4)
_cell_length_b 10.373(4)
_cell_length_c 14.022(6)
_cell_measurement_temperature 293(2)
_cell_volume 1320.7(9)
_computing_structure_refinement 'SHELXL-97 (Sheldrick, 1997)'
_diffrn_ambient_temperature 293(2)
_diffrn_measured_fraction_theta_full 0.987
_diffrn_measured_fraction_theta_max 0.984
_diffrn_radiation_monochromator graphite
_diffrn_radiation_source 'fine-focus sealed tube'
_diffrn_radiation_type MoK\a
_diffrn_radiation_wavelength 0.71069
_diffrn_reflns_av_R_equivalents 0.0303
_diffrn_reflns_av_sigmaI/netI 0.0716
_diffrn_reflns_limit_h_max 11
_diffrn_reflns_limit_h_min -10
_diffrn_reflns_limit_k_max 10
_diffrn_reflns_limit_k_min -12
_diffrn_reflns_limit_l_max 14
_diffrn_reflns_limit_l_min -16
_diffrn_reflns_number 6703
_diffrn_reflns_theta_full 25.00
_diffrn_reflns_theta_max 25.03
_diffrn_reflns_theta_min 1.48
_exptl_absorpt_coefficient_mu 1.877
_exptl_crystal_density_diffrn 1.688
_exptl_crystal_density_method 'not measured'
_exptl_crystal_F_000 680
_refine_diff_density_max 1.015
_refine_diff_density_min -0.851
_refine_diff_density_rms 0.163
_refine_ls_extinction_method none
_refine_ls_goodness_of_fit_ref 1.033
_refine_ls_hydrogen_treatment mixed
_refine_ls_matrix_type full
_refine_ls_number_parameters 386
_refine_ls_number_reflns 4601
_refine_ls_number_restraints 247
_refine_ls_restrained_S_all 1.058
_refine_ls_R_factor_all 0.1055
_refine_ls_R_factor_gt 0.0671
_refine_ls_shift/su_max 0.001
_refine_ls_shift/su_mean 0.000
_refine_ls_structure_factor_coef Fsqd
_refine_ls_weighting_details 'calc w=1/[\s^2^(Fo^2^)+(0.1365P)^2^+0.3951P] where P=(Fo^2^+2Fc^2^)/3'
_refine_ls_weighting_scheme calc
_refine_ls_wR_factor_gt 0.1746
_refine_ls_wR_factor_ref 0.2118
_reflns_number_gt 3105
_reflns_number_total 4601
_reflns_threshold_expression >2sigma(I)
_cod_data_source_file c3ce40910d.txt
_cod_data_source_block mm
_cod_database_code 7210565

loop_
_symmetry_equiv_pos_as_xyz
'x, y, z'
'-x, -y, -z'

loop_
_atom_site_label
_atom_site_type_symbol
_atom_site_fract_x
_atom_site_fract_y
_atom_site_fract_z
_atom_site_U_iso_or_equiv
_atom_site_adp_type
_atom_site_occupancy
_atom_site_symmetry_multiplicity
_atom_site_calc_flag
_atom_site_refinement_flags
Zn1 Zn 0.97293(9) 1.01493(9) 0.81112(6) 0.0297(3) Uani 1 1 d U
Zn2 Zn 0.14955(9) 1.07254(9) 0.60808(6) 0.0316(3) Uani 1 1 d U
O4 O 0.0944(6) 1.1124(5) 0.8460(4) 0.0346(12) Uani 1 1 d U
O5 O 0.3127(6) 1.3208(6) 1.0595(4) 0.0385(13) Uani 1 1 d U
C4 C 0.2615(8) 1.2151(7) 0.9345(5) 0.0280(16) Uani 1 1 d U
H4 H 0.1637 1.2460 0.9522 0.034 Uiso 1 1 calc R
O2 O 0.760(3) 0.976(3) 0.804(2) 0.026(6) Uiso 0.40 1 d P
O8 O -0.0253(6) 1.0591(6) 0.6678(4) 0.0361(13) Uani 1 1 d DU
O3 O 0.2553(6) 1.0776(6) 0.7197(4) 0.0405(13) Uani 1 1 d U
N3 N 1.5374(7) 0.2462(7) 0.5262(5) 0.0351(15) Uani 1 1 d U
C7 C 0.7111(8) 1.0676(8) 0.8559(5) 0.0307(17) Uani 1 1 d U
C2 C 0.4612(8) 1.0908(8) 0.8332(5) 0.0300(16) Uani 1 1 d U
H2 H 0.4975 1.0401 0.7823 0.036 Uiso 1 1 calc R
N2 N 1.2801(7) 0.6156(7) 0.7947(5) 0.0346(15) Uani 1 1 d U
C3 C 0.3146(7) 1.1381(7) 0.8581(5) 0.0236(15) Uani 1 1 d U
O1 O 0.7935(6) 1.1160(6) 0.8875(4) 0.0429(14) Uani 1 1 d U
C20 C 1.3521(8) 0.5118(8) 0.7332(6) 0.0337(18) Uani 1 1 d U
N1 N 1.1222(6) 0.8101(6) 0.8386(4) 0.0295(14) Uani 1 1 d U
C5 C 0.3544(8) 1.2453(8) 0.9838(5) 0.0316(17) Uani 1 1 d U
C6 C 0.4989(8) 1.1975(8) 0.9591(5) 0.0313(17) Uani 1 1 d U
H6 H 0.5606 1.2179 0.9928 0.038 Uiso 1 1 calc R
C27 C 1.3308(9) 0.3786(9) 0.6184(6) 0.043(2) Uani 1 1 d U
H27 H 1.2744 0.3501 0.5856 0.052 Uiso 1 1 calc R
C1 C 0.5540(8) 1.1196(8) 0.8849(5) 0.0297(16) Uani 1 1 d U
N4 N 1.6871(7) 0.0906(7) 0.4396(5) 0.0374(16) Uani 1 1 d U
C23 C 1.4781(8) 0.3324(8) 0.6003(6) 0.0340(18) Uani 1 1 d U
C24 C 1.6697(10) 0.1481(9) 0.5178(6) 0.044(2) Uani 1 1 d U
H24 H 1.7411 0.1234 0.5621 0.053 Uiso 1 1 calc R
C21 C 1.5006(9) 0.4571(9) 0.7195(6) 0.045(2) Uani 1 1 d U
H21 H 1.5583 0.4781 0.7563 0.054 Uiso 1 1 calc R
C28 C 1.2674(9) 0.4687(9) 0.6866(6) 0.0379(19) Uani 1 1 d U
H28 H 1.1685 0.4994 0.7004 0.045 Uiso 1 1 calc R
C9 C 0.1619(9) 1.3870(9) 1.0807(6) 0.0388(19) Uani 1 1 d U
H9A H 0.1139 1.3225 1.0793 0.047 Uiso 1 1 calc R
H9B H 0.1201 1.4716 1.0326 0.047 Uiso 1 1 calc R
C25 C 1.5601(10) 0.1567(10) 0.3936(7) 0.052(2) Uani 1 1 d U
H25 H 1.5403 0.1382 0.3358 0.062 Uiso 1 1 calc R
C17 C 1.1668(8) 0.7313(8) 0.7697(5) 0.0316(17) Uani 1 1 d U
H17 H 1.1232 0.7549 0.7103 0.038 Uiso 1 1 calc R
C8 C 0.2129(8) 1.1087(8) 0.8044(5) 0.0281(16) Uani 1 1 d U
C22 C 1.5624(10) 0.3700(9) 0.6500(6) 0.047(2) Uani 1 1 d U
H22 H 1.6616 0.3372 0.6373 0.057 Uiso 1 1 calc R
C18 C 1.2161(9) 0.7406(9) 0.9117(6) 0.0392(19) Uani 1 1 d U
H18 H 1.2125 0.7715 0.9700 0.047 Uiso 1 1 calc R
C19 C 1.3148(10) 0.6201(10) 0.8862(7) 0.050(2) Uani 1 1 d U
H19 H 1.3909 0.5534 0.9228 0.060 Uiso 1 1 calc R
C26 C 1.4677(11) 0.2537(10) 0.4456(7) 0.053(2) Uani 1 1 d U
H26 H 1.3741 0.3142 0.4297 0.063 Uiso 1 1 calc R
C10 C 0.1434(8) 1.4256(8) 1.1808(6) 0.0337(18) Uani 1 1 d U
C13 C 0.1026(8) 1.4886(8) 1.3673(6) 0.0323(17) Uani 1 1 d U
H13 H 0.0903 1.5100 1.4297 0.039 Uiso 1 1 calc R
C11 C 0.1383(8) 1.3217(9) 1.2614(5) 0.0342(18) Uani 1 1 d U
H11 H 0.1503 1.2317 1.2518 0.041 Uiso 1 1 calc R
C12 C 0.1157(8) 1.3522(8) 1.3546(5) 0.0314(17) Uani 1 1 d U
C14 C 0.1080(9) 1.5893(9) 1.2884(6) 0.0379(19) Uani 1 1 d U
H14 H 0.0999 1.6780 1.2983 0.045 Uiso 1 1 calc R
C15 C 0.1251(9) 1.5617(9) 1.1950(6) 0.041(2) Uani 1 1 d U
H15 H 0.1246 1.6322 1.1419 0.049 Uiso 1 1 calc R
C16 C 0.1042(8) 1.2427(8) 1.4387(5) 0.0309(17) Uani 1 1 d U
O6 O 0.1352(6) 1.2510(6) 1.5216(4) 0.0354(12) Uani 1 1 d U
O7 O 0.0685(6) 1.1448(6) 1.4253(4) 0.0452(15) Uani 1 1 d U
O2B O 0.754(3) 1.004(3) 0.7787(19) 0.035(8) Uiso 0.30 1 d P
O2A O 0.775(3) 0.954(3) 0.8268(19) 0.033(8) Uiso 0.30 1 d P
H80 H -0.060(12) 1.024(11) 0.637(7) 0.10(4) Uiso 1 1 d D

loop_
_atom_site_aniso_label
_atom_site_aniso_U_11
_atom_site_aniso_U_22
_atom_site_aniso_U_33
_atom_site_aniso_U_23
_atom_site_aniso_U_13
_atom_site_aniso_U_12
Zn1 0.0278(5) 0.0307(5) 0.0350(5) -0.0167(4) 0.0025(3) -0.0113(4)
Zn2 0.0351(5) 0.0335(5) 0.0303(5) -0.0166(4) 0.0000(4) -0.0122(4)
O4 0.0350(15) 0.0357(15) 0.0351(15) -0.0091(10) -0.0015(10) -0.0139(10)
O5 0.0381(16) 0.0402(16) 0.0383(16) -0.0103(10) -0.0018(10) -0.0140(10)
C4 0.0279(18) 0.0287(18) 0.0278(18) -0.0060(10) -0.0013(10) -0.0103(11)
O8 0.0363(15) 0.0367(15) 0.0363(15) -0.0077(10) -0.0025(10) -0.0140(10)
O3 0.0411(16) 0.0420(16) 0.0405(16) -0.0102(10) -0.0023(10) -0.0161(10)
N3 0.0354(17) 0.0353(18) 0.0350(18) -0.0083(10) -0.0019(10) -0.0123(11)
C7 0.0307(19) 0.0309(19) 0.0307(19) -0.0064(10) -0.0013(10) -0.0113(11)
C2 0.0302(19) 0.0301(19) 0.0303(19) -0.0066(10) -0.0011(10) -0.0114(11)
N2 0.0353(17) 0.0342(17) 0.0344(18) -0.0077(10) -0.0021(10) -0.0121(11)
C3 0.0238(17) 0.0238(17) 0.0236(17) -0.0046(10) -0.0012(10) -0.0088(11)
O1 0.0421(16) 0.0447(16) 0.0432(17) -0.0104(10) -0.0018(10) -0.0161(10)
C20 0.034(2) 0.033(2) 0.034(2) -0.0068(10) -0.0013(10) -0.0121(11)
N1 0.0297(16) 0.0294(16) 0.0296(16) -0.0062(10) -0.0013(10) -0.0107(10)
C5 0.0321(19) 0.0322(19) 0.0312(19) -0.0073(10) -0.0018(10) -0.0118(11)
C6 0.0315(19) 0.0318(19) 0.0311(19) -0.0068(10) -0.0021(10) -0.0116(11)
C27 0.044(2) 0.044(2) 0.044(2) -0.0097(11) -0.0029(10) -0.0164(12)
C1 0.0297(19) 0.0296(19) 0.0299(19) -0.0060(10) -0.0010(10) -0.0109(11)
N4 0.0379(18) 0.0377(18) 0.0369(18) -0.0083(10) -0.0023(10) -0.0134(11)
C23 0.034(2) 0.034(2) 0.034(2) -0.0071(10) -0.0021(10) -0.0124(11)
C24 0.045(2) 0.045(2) 0.044(2) -0.0093(11) -0.0030(10) -0.0157(12)
C21 0.045(2) 0.046(2) 0.045(2) -0.0095(11) -0.0027(10) -0.0168(12)
C28 0.038(2) 0.038(2) 0.038(2) -0.0082(11) -0.0021(10) -0.0138(12)
C9 0.039(2) 0.039(2) 0.038(2) -0.0080(11) -0.0016(10) -0.0144(12)
C25 0.051(3) 0.052(3) 0.051(3) -0.0105(11) -0.0030(10) -0.0183(13)
C17 0.0321(19) 0.0318(19) 0.0318(19) -0.0070(10) -0.0021(10) -0.0119(11)
C8 0.0287(18) 0.0283(18) 0.0279(18) -0.0064(10) -0.0014(10) -0.0104(11)
C22 0.047(2) 0.048(2) 0.048(2) -0.0097(11) -0.0023(10) -0.0173(12)
C18 0.040(2) 0.039(2) 0.039(2) -0.0079(11) -0.0026(10) -0.0138(12)
C19 0.050(2) 0.050(2) 0.049(2) -0.0098(11) -0.0032(10) -0.0178(13)
C26 0.052(3) 0.053(3) 0.052(3) -0.0106(11) -0.0029(10) -0.0188(13)
C10 0.033(2) 0.035(2) 0.033(2) -0.0068(10) -0.0016(10) -0.0120(11)
C13 0.0329(19) 0.0327(19) 0.0320(19) -0.0077(10) -0.0020(10) -0.0119(11)
C11 0.035(2) 0.034(2) 0.034(2) -0.0078(10) -0.0017(10) -0.0127(11)
C12 0.0315(19) 0.0316(19) 0.0314(19) -0.0065(10) -0.0015(10) -0.0116(11)
C14 0.039(2) 0.038(2) 0.038(2) -0.0077(11) -0.0016(10) -0.0146(12)
C15 0.041(2) 0.041(2) 0.041(2) -0.0075(11) -0.0012(10) -0.0154(12)
C16 0.0316(19) 0.0312(19) 0.0310(19) -0.0072(10) -0.0022(10) -0.0117(11)
O6 0.0372(15) 0.0358(15) 0.0339(15) -0.0083(10) -0.0023(10) -0.0132(10)
O7 0.0472(17) 0.0450(17) 0.0460(17) -0.0095(10) -0.0031(10) -0.0189(11)

loop_
_atom_type_symbol
_atom_type_description
_atom_type_scat_dispersion_real
_atom_type_scat_dispersion_imag
_atom_type_scat_source
C C 0.0033 0.0016 'International Tables Vol C Tables 4.2.6.8 and 6.1.1.4'
H H 0.0000 0.0000 'International Tables Vol C Tables 4.2.6.8 and 6.1.1.4'
N N 0.0061 0.0033 'International Tables Vol C Tables 4.2.6.8 and 6.1.1.4'
O O 0.0106 0.0060 'International Tables Vol C Tables 4.2.6.8 and 6.1.1.4'
Zn Zn 0.2839 1.4301 'International Tables Vol C Tables 4.2.6.8 and 6.1.1.4'

loop_
_geom_angle_atom_site_label_1
_geom_angle_atom_site_label_2
_geom_angle_atom_site_label_3
_geom_angle
_geom_angle_site_symmetry_1
_geom_angle_site_symmetry_3
O8 Zn1 O1 119.0(2) 1_655 .
O8 Zn1 O4 103.5(2) 1_655 1_655
O1 Zn1 O4 96.6(2) . 1_655
O8 Zn1 N1 103.1(2) 1_655 .
O1 Zn1 N1 130.7(2) . .
O4 Zn1 N1 97.3(2) 1_655 .
O8 Zn1 O2A 94.8(7) 1_655 .
O1 Zn1 O2A 58.4(7) . .
O4 Zn1 O2A 154.3(7) 1_655 .
N1 Zn1 O2A 95.9(7) . .
O8 Zn1 O2 86.8(7) 1_655 .
O1 Zn1 O2 59.5(6) . .
O4 Zn1 O2 155.8(6) 1_655 .
N1 Zn1 O2 101.7(7) . .
O2A Zn1 O2 9.0(10) . .
O8 Zn1 O2B 78.2(6) 1_655 .
O1 Zn1 O2B 61.5(7) . .
O4 Zn1 O2B 153.8(7) 1_655 .
N1 Zn1 O2B 107.8(7) . .
O2A Zn1 O2B 18.7(9) . .
O2 Zn1 O2B 9.7(10) . .
O8 Zn2 O6 116.9(2) . 1_554
O8 Zn2 O3 103.9(2) . .
O6 Zn2 O3 101.6(2) 1_554 .
O8 Zn2 N4 123.7(3) . 2_766
O6 Zn2 N4 109.9(3) 1_554 2_766
O3 Zn2 N4 95.3(3) . 2_766
C8 O4 Zn1 124.9(5) . 1_455
C5 O5 C9 117.7(6) . .
C5 C4 C3 120.0(7) . .
C5 C4 H4 120.0 . .
C3 C4 H4 120.0 . .
C7 O2 Zn1 82.6(13) . .
Zn2 O8 Zn1 114.4(3) . 1_455
Zn2 O8 H80 112(9) . .
Zn1 O8 H80 121(8) 1_455 .
C8 O3 Zn2 132.4(5) . .
C24 N3 C26 105.8(7) . .
C24 N3 C23 128.7(7) . .
C26 N3 C23 125.5(7) . .
O2 C7 O2A 17.2(19) . .
O2 C7 O1 120.9(13) . .
O2A C7 O1 114.4(14) . .
O2 C7 O2B 17.4(18) . .
O2A C7 O2B 34.2(17) . .
O1 C7 O2B 119.7(13) . .
O2 C7 C1 119.4(13) . .
O2A C7 C1 122.7(14) . .
O1 C7 C1 119.7(7) . .
O2B C7 C1 118.1(13) . .
C3 C2 C1 119.9(7) . .
C3 C2 H2 120.0 . .
C1 C2 H2 120.0 . .
C17 N2 C19 106.8(7) . .
C17 N2 C20 124.0(7) . .
C19 N2 C20 129.2(7) . .
C2 C3 C4 119.4(6) . .
C2 C3 C8 121.1(6) . .
C4 C3 C8 119.5(6) . .
C7 O1 Zn1 96.6(5) . .
C28 C20 C21 120.5(8) . .
C28 C20 N2 117.4(7) . .
C21 C20 N2 122.1(7) . .
C17 N1 C18 105.5(6) . .
C17 N1 Zn1 120.9(5) . .
C18 N1 Zn1 131.8(5) . .
C6 C5 O5 115.4(7) . .
C6 C5 C4 120.1(7) . .
O5 C5 C4 124.5(7) . .
C5 C6 C1 120.8(7) . .
C5 C6 H6 119.6 . .
C1 C6 H6 119.6 . .
C23 C27 C28 119.1(8) . .
C23 C27 H27 120.4 . .
C28 C27 H27 120.4 . .
C6 C1 C2 119.7(7) . .
C6 C1 C7 121.9(7) . .
C2 C1 C7 118.4(7) . .
C24 N4 C25 105.9(7) . .
C24 N4 Zn2 131.9(6) . 2_766
C25 N4 Zn2 122.0(6) . 2_766
C22 C23 C27 121.0(8) . .
C22 C23 N3 121.9(7) . .
C27 C23 N3 117.2(7) . .
N4 C24 N3 112.1(8) . .
N4 C24 H24 124.0 . .
N3 C24 H24 124.0 . .
C20 C21 C22 119.0(8) . .
C20 C21 H21 120.5 . .
C22 C21 H21 120.5 . .
C20 C28 C27 119.7(8) . .
C20 C28 H28 120.1 . .
C27 C28 H28 120.1 . .
O5 C9 C10 107.8(6) . .
O5 C9 H9A 110.2 . .
C10 C9 H9A 110.2 . .
O5 C9 H9B 110.2 . .
C10 C9 H9B 110.2 . .
H9A C9 H9B 108.5 . .
C26 C25 N4 108.9(8) . .
C26 C25 H25 125.5 . .
N4 C25 H25 125.5 . .
N2 C17 N1 112.1(7) . .
N2 C17 H17 124.0 . .
N1 C17 H17 124.0 . .
O4 C8 O3 124.7(7) . .
O4 C8 C3 118.4(6) . .
O3 C8 C3 116.9(6) . .
C23 C22 C21 120.3(9) . .
C23 C22 H22 119.8 . .
C21 C22 H22 119.8 . .
C19 C18 N1 109.4(8) . .
C19 C18 H18 125.3 . .
N1 C18 H18 125.3 . .
C18 C19 N2 106.1(8) . .
C18 C19 H19 127.0 . .
N2 C19 H19 127.0 . .
C25 C26 N3 107.3(9) . .
C25 C26 H26 126.4 . .
N3 C26 H26 126.4 . .
C15 C10 C11 119.9(7) . .
C15 C10 C9 122.3(7) . .
C11 C10 C9 117.7(7) . .
C14 C13 C12 120.6(7) . .
C14 C13 H13 119.7 . .
C12 C13 H13 119.7 . .
C12 C11 C10 120.5(7) . .
C12 C11 H11 119.7 . .
C10 C11 H11 119.7 . .
C11 C12 C13 118.5(7) . .
C11 C12 C16 119.8(7) . .
C13 C12 C16 121.7(7) . .
C13 C14 C15 121.3(8) . .
C13 C14 H14 119.3 . .
C15 C14 H14 119.3 . .
C14 C15 C10 119.0(8) . .
C14 C15 H15 120.5 . .
C10 C15 H15 120.5 . .
O7 C16 O6 122.5(7) . .
O7 C16 C12 119.8(7) . .
O6 C16 C12 117.7(7) . .
C16 O6 Zn2 107.0(5) . 1_556
O2A O2B C7 66(2) . .
O2A O2B Zn1 76(2) . .
C7 O2B Zn1 80.5(13) . .
O2B O2A C7 79(2) . .
O2B O2A Zn1 85(2) . .
C7 O2A Zn1 84.9(14) . .

loop_
_geom_bond_atom_site_label_1
_geom_bond_atom_site_label_2
_geom_bond_distance
_geom_bond_site_symmetry_2
Zn1 O8 1.968(6) 1_655
Zn1 O1 2.012(6) .
Zn1 O4 2.013(5) 1_655
Zn1 N1 2.062(6) .
Zn1 O2A 2.29(3) .
Zn1 O2 2.35(2) .
Zn1 O2B 2.35(3) .
Zn2 O8 1.902(6) .
Zn2 O6 1.959(5) 1_554
Zn2 O3 2.013(6) .
Zn2 N4 2.016(7) 2_766
O4 C8 1.256(9) .
O4 Zn1 2.013(5) 1_455
O5 C5 1.377(9) .
O5 C9 1.427(10) .
C4 C5 1.385(10) .
C4 C3 1.398(10) .
C4 H4 0.9300 .
O2 C7 1.23(3) .
O8 Zn1 1.968(6) 1_455
O8 H80 0.799(11) .
O3 C8 1.276(9) .
N3 C24 1.337(11) .
N3 C26 1.372(11) .
N3 C23 1.433(10) .
C7 O2A 1.24(3) .
C7 O1 1.278(9) .
C7 O2B 1.33(3) .
C7 C1 1.496(10) .
C2 C3 1.389(10) .
C2 C1 1.396(10) .
C2 H2 0.9300 .
N2 C17 1.314(9) .
N2 C19 1.383(11) .
N2 C20 1.434(10) .
C3 C8 1.491(10) .
C20 C28 1.378(11) .
C20 C21 1.384(11) .
N1 C17 1.319(9) .
N1 C18 1.364(10) .
C5 C6 1.369(10) .
C6 C1 1.380(10) .
C6 H6 0.9300 .
C27 C23 1.380(11) .
C27 C28 1.398(11) .
C27 H27 0.9300 .
N4 C24 1.316(11) .
N4 C25 1.361(11) .
N4 Zn2 2.016(7) 2_766
C23 C22 1.365(12) .
C24 H24 0.9300 .
C21 C22 1.392(12) .
C21 H21 0.9300 .
C28 H28 0.9300 .
C9 C10 1.509(11) .
C9 H9A 0.9700 .
C9 H9B 0.9700 .
C25 C26 1.351(13) .
C25 H25 0.9300 .
C17 H17 0.9300 .
C22 H22 0.9300 .
C18 C19 1.347(12) .
C18 H18 0.9300 .
C19 H19 0.9300 .
C26 H26 0.9300 .
C10 C15 1.403(11) .
C10 C11 1.405(10) .
C13 C14 1.370(11) .
C13 C12 1.415(11) .
C13 H13 0.9300 .
C11 C12 1.379(10) .
C11 H11 0.9300 .
C12 C16 1.490(10) .
C14 C15 1.375(12) .
C14 H14 0.9300 .
C15 H15 0.9300 .
C16 O7 1.254(9) .
C16 O6 1.265(9) .
O6 Zn2 1.959(5) 1_556
O2B O2A 0.76(4) .

loop_
_geom_torsion_atom_site_label_1
_geom_torsion_atom_site_label_2
_geom_torsion_atom_site_label_3
_geom_torsion_atom_site_label_4
_geom_torsion
_geom_torsion_site_symmetry_1
_geom_torsion_site_symmetry_4
O8 Zn1 O2 C7 -123.1(13) 1_655 .
O1 Zn1 O2 C7 3.5(10) . .
O4 Zn1 O2 C7 -7(3) 1_655 .
N1 Zn1 O2 C7 134.2(12) . .
O2A Zn1 O2 C7 83(8) . .
O2B Zn1 O2 C7 -95(7) . .
O6 Zn2 O8 Zn1 -123.1(3) 1_554 1_455
O3 Zn2 O8 Zn1 -12.2(3) . 1_455
N4 Zn2 O8 Zn1 94.0(4) 2_766 1_455
O8 Zn2 O3 C8 -20.3(7) . .
O6 Zn2 O3 C8 101.5(7) 1_554 .
N4 Zn2 O3 C8 -147.0(7) 2_766 .
Zn1 O2 C7 O2A -78(7) . .
Zn1 O2 C7 O1 -5.6(15) . .
Zn1 O2 C7 O2B 86(7) . .
Zn1 O2 C7 C1 176.2(7) . .
C1 C2 C3 C4 0.4(10) . .
C1 C2 C3 C8 -179.8(7) . .
C5 C4 C3 C2 0.9(11) . .
C5 C4 C3 C8 -178.9(6) . .
O2 C7 O1 Zn1 6.5(17) . .
O2A C7 O1 Zn1 24.5(15) . .
O2B C7 O1 Zn1 -13.6(14) . .
C1 C7 O1 Zn1 -175.3(6) . .
O8 Zn1 O1 C7 62.9(5) 1_655 .
O4 Zn1 O1 C7 172.4(5) 1_655 .
N1 Zn1 O1 C7 -82.0(5) . .
O2A Zn1 O1 C7 -13.8(8) . .
O2 Zn1 O1 C7 -3.4(9) . .
O2B Zn1 O1 C7 7.5(8) . .
C17 N2 C20 C28 -46.0(11) . .
C19 N2 C20 C28 136.9(9) . .
C17 N2 C20 C21 133.3(9) . .
C19 N2 C20 C21 -43.8(12) . .
O8 Zn1 N1 C17 -15.7(6) 1_655 .
O1 Zn1 N1 C17 133.3(5) . .
O4 Zn1 N1 C17 -121.5(6) 1_655 .
O2A Zn1 N1 C17 80.7(9) . .
O2 Zn1 N1 C17 73.7(9) . .
O2B Zn1 N1 C17 65.9(9) . .
O8 Zn1 N1 C18 147.0(7) 1_655 .
O1 Zn1 N1 C18 -64.1(8) . .
O4 Zn1 N1 C18 41.2(7) 1_655 .
O2A Zn1 N1 C18 -116.7(9) . .
O2 Zn1 N1 C18 -123.7(9) . .
O2B Zn1 N1 C18 -131.4(9) . .
C9 O5 C5 C6 172.9(7) . .
C9 O5 C5 C4 -8.1(11) . .
C3 C4 C5 C6 -1.3(11) . .
C3 C4 C5 O5 179.7(7) . .
O5 C5 C6 C1 179.5(7) . .
C4 C5 C6 C1 0.4(11) . .
C5 C6 C1 C2 1.0(11) . .
C5 C6 C1 C7 179.3(7) . .
C3 C2 C1 C6 -1.3(11) . .
C3 C2 C1 C7 -179.7(6) . .
O2 C7 C1 C6 165.6(17) . .
O2A C7 C1 C6 145.9(16) . .
O1 C7 C1 C6 -12.6(11) . .
O2B C7 C1 C6 -174.6(14) . .
O2 C7 C1 C2 -16.0(19) . .
O2A C7 C1 C2 -35.7(17) . .
O1 C7 C1 C2 165.8(7) . .
O2B C7 C1 C2 3.8(16) . .
C28 C27 C23 C22 2.0(12) . .
C28 C27 C23 N3 -176.8(7) . .
C24 N3 C23 C22 28.4(13) . .
C26 N3 C23 C22 -148.7(9) . .
C24 N3 C23 C27 -152.8(8) . .
C26 N3 C23 C27 30.0(12) . .
C25 N4 C24 N3 1.1(10) . .
Zn2 N4 C24 N3 -173.5(5) 2_766 .
C26 N3 C24 N4 -1.7(10) . .
C23 N3 C24 N4 -179.4(7) . .
C28 C20 C21 C22 7.1(12) . .
N2 C20 C21 C22 -172.3(8) . .
C21 C20 C28 C27 -5.7(12) . .
N2 C20 C28 C27 173.7(7) . .
C23 C27 C28 C20 1.1(12) . .
C5 O5 C9 C10 164.1(6) . .
C24 N4 C25 C26 -0.1(10) . .
Zn2 N4 C25 C26 175.3(6) 2_766 .
C19 N2 C17 N1 -1.5(9) . .
C20 N2 C17 N1 -179.1(7) . .
C18 N1 C17 N2 1.4(9) . .
Zn1 N1 C17 N2 168.0(5) . .
Zn1 O4 C8 O3 20.1(10) 1_455 .
Zn1 O4 C8 C3 -158.0(5) 1_455 .
Zn2 O3 C8 O4 17.8(12) . .
Zn2 O3 C8 C3 -164.1(5) . .
C2 C3 C8 O4 158.0(7) . .
C4 C3 C8 O4 -22.2(10) . .
C2 C3 C8 O3 -20.2(10) . .
C4 C3 C8 O3 159.6(7) . .
C27 C23 C22 C21 -0.6(13) . .
N3 C23 C22 C21 178.2(7) . .
C20 C21 C22 C23 -3.9(13) . .
C17 N1 C18 C19 -0.7(9) . .
Zn1 N1 C18 C19 -165.3(6) . .
N1 C18 C19 N2 -0.1(10) . .
C17 N2 C19 C18 0.9(9) . .
C20 N2 C19 C18 178.4(8) . .
N4 C25 C26 N3 -1.0(11) . .
C24 N3 C26 C25 1.6(10) . .
C23 N3 C26 C25 179.3(8) . .
O5 C9 C10 C15 96.2(9) . .
O5 C9 C10 C11 -86.6(8) . .
C15 C10 C11 C12 -0.1(12) . .
C9 C10 C11 C12 -177.3(7) . .
C10 C11 C12 C13 -2.1(11) . .
C10 C11 C12 C16 177.3(7) . .
C14 C13 C12 C11 2.0(11) . .
C14 C13 C12 C16 -177.4(7) . .
C12 C13 C14 C15 0.4(12) . .
C13 C14 C15 C10 -2.7(13) . .
C11 C10 C15 C14 2.5(12) . .
C9 C10 C15 C14 179.6(7) . .
C11 C12 C16 O7 -23.1(11) . .
C13 C12 C16 O7 156.4(8) . .
C11 C12 C16 O6 155.1(7) . .
C13 C12 C16 O6 -25.5(11) . .
O7 C16 O6 Zn2 10.0(9) . 1_556
C12 C16 O6 Zn2 -168.1(5) . 1_556
O2 C7 O2B O2A -9(7) . .
O1 C7 O2B O2A 90(2) . .
C1 C7 O2B O2A -108(2) . .
O2 C7 O2B Zn1 -87(7) . .
O2A C7 O2B Zn1 -79(2) . .
O1 C7 O2B Zn1 11.7(12) . .
C1 C7 O2B Zn1 173.6(7) . .
O8 Zn1 O2B O2A 152(2) 1_655 .
O1 Zn1 O2B O2A -75(2) . .
O4 Zn1 O2B O2A -111(2) 1_655 .
N1 Zn1 O2B O2A 52(2) . .
O2 Zn1 O2B O2A 1(7) . .
O8 Zn1 O2B C7 -140.0(12) 1_655 .
O1 Zn1 O2B C7 -7.3(8) . .
O4 Zn1 O2B C7 -43(2) 1_655 .
N1 Zn1 O2B C7 120.0(10) . .
O2A Zn1 O2B C7 68(2) . .
O2 Zn1 O2B C7 68(7) . .
Zn1 O2B O2A C7 85.7(13) . .
C7 O2B O2A Zn1 -85.7(13) . .
O2 C7 O2A O2B 9(7) . .
O1 C7 O2A O2B -107(2) . .
C1 C7 O2A O2B 93(2) . .
O2 C7 O2A Zn1 95(8) . .
O1 C7 O2A Zn1 -21.3(12) . .
O2B C7 O2A Zn1 86(2) . .
C1 C7 O2A Zn1 179.1(7) . .
O8 Zn1 O2A O2B -27(2) 1_655 .
O1 Zn1 O2A O2B 94(2) . .
O4 Zn1 O2A O2B 108(2) 1_655 .
N1 Zn1 O2A O2B -131(2) . .
O2 Zn1 O2A O2B -1(7) . .
O8 Zn1 O2A C7 -107.1(12) 1_655 .
O1 Zn1 O2A C7 14.3(9) . .
O4 Zn1 O2A C7 29(2) 1_655 .
N1 Zn1 O2A C7 149.2(11) . .
O2 Zn1 O2A C7 -80(8) . .
O2B Zn1 O2A C7 -80(2) . .
